data_2014069
loop_
_publ_author_name
'Ohba, Shigeru'
'Ito, Yoshikatsu'

_publ_section_title
;
 Ammonium 4-methoxycinnamate
;
_journal_issue 6
_journal_name_full 'Acta Crystallographica Section C'
_journal_page_first o393
_journal_page_last o394
_journal_paper_doi 10.1107/S0108270104008261
_journal_volume 60
_journal_year 2004
_chemical_formula_iupac 'N H4 + , C10 H9 O3 -'
_chemical_formula_moiety 'N H4 + , C10 H9 O3 -'
_chemical_formula_sum 'C10 H13 N O3'
_chemical_formula_weight 195.22
_space_group_IT_number 14
_symmetry_cell_setting monoclinic
_symmetry_space_group_name_Hall '-P 2ybc'
_symmetry_space_group_name_H-M 'P 1 21/c 1'
_cell_angle_alpha 90
_cell_angle_beta 94.760(10)
_cell_angle_gamma 90
_cell_formula_units_Z 4
_cell_length_a 22.077(3)
_cell_length_b 5.9332(9)
_cell_length_c 7.9560(8)
_cell_measurement_reflns_used 25
_cell_measurement_temperature 298
_cell_measurement_theta_max 13.6
_cell_measurement_theta_min 10.2
_cell_volume 1038.5(2)
_computing_cell_refinement 'WinAFC Diffractometer Control Software'
_computing_data_collection 'WinAFC Diffractometer Control Software (Rigaku, 1999)'
_computing_data_reduction 'TEXSAN (Molecular Structure Corporation, 2001)'
_computing_molecular_graphics 'ORTEPII (Johnson, 1976)'
_computing_publication_material TEXSAN
_computing_structure_refinement 'SHELXL97 (Sheldrick, 1997)'
_computing_structure_solution 'SIR92 (Altomare et al., 1994)'
_diffrn_ambient_temperature 296
_diffrn_measured_fraction_theta_full 1.0
_diffrn_measured_fraction_theta_max 1.0
_diffrn_measurement_device_type 'Rigaku AFC-7R'
_diffrn_measurement_method \w
_diffrn_radiation_type 'Mo K\a'
_diffrn_radiation_wavelength 0.7107
_diffrn_reflns_av_R_equivalents 0.012
_diffrn_reflns_limit_h_max 28
_diffrn_reflns_limit_h_min -28
_diffrn_reflns_limit_k_max 7
_diffrn_reflns_limit_k_min 0
_diffrn_reflns_limit_l_max 4
_diffrn_reflns_limit_l_min -10
_diffrn_reflns_number 2973
_diffrn_reflns_theta_full 27.5
_diffrn_reflns_theta_max 27.5
_diffrn_reflns_theta_min 2.78
_diffrn_standards_decay_% 0.5
_diffrn_standards_interval_count 150
_diffrn_standards_number 3
_exptl_absorpt_coefficient_mu 0.092
_exptl_absorpt_correction_type none
_exptl_crystal_colour colourless
_exptl_crystal_density_diffrn 1.248
_exptl_crystal_density_meas ?
_exptl_crystal_density_method 'not measured'
_exptl_crystal_description plate
_exptl_crystal_F_000 416
_exptl_crystal_size_max 0.5
_exptl_crystal_size_mid 0.5
_exptl_crystal_size_min 0.1
_refine_diff_density_max 0.18
_refine_diff_density_min -0.19
_refine_ls_extinction_method none
_refine_ls_goodness_of_fit_ref 1.010
_refine_ls_hydrogen_treatment constr
_refine_ls_number_parameters 127
_refine_ls_number_reflns 2383
_refine_ls_R_factor_gt 0.0469
_refine_ls_shift/su_max 0.000
_refine_ls_structure_factor_coef Fsqd
_refine_ls_weighting_details 'w = 1/[\s^2^(Fo^2^) + (0.0635P)^2^+0.0891P] where P=(Fo^2^+2Fc^2^)/3'
_refine_ls_weighting_scheme calc
_refine_ls_wR_factor_ref 0.1486
_reflns_number_gt 1203
_reflns_number_total 2383
_reflns_threshold_expression I>2\s(I)
_cod_data_source_file sk1718.cif
_cod_data_source_block I
_cod_depositor_comments
;
The following automatic conversions were performed:

'_exptl_crystal_density_meas' value 'not measured' was changed to '?'
- the value is perceived as not measured.

Automatic conversion script
Id: cif_fix_values 3008 2015-01-20 13:52:24Z robertas 
;
_cod_original_sg_symbol_H-M 'P 21/c'
_cod_database_code 2014069
_cod_database_fobs_code 2014069

loop_
_symmetry_equiv_pos_as_xyz
x,y,z
-x,1/2+y,1/2-z
-x,-y,-z
x,1/2-y,1/2+z

loop_
_atom_site_label
_atom_site_fract_x
_atom_site_fract_y
_atom_site_fract_z
_atom_site_U_iso_or_equiv
_atom_site_adp_type
_atom_site_calc_flag
_atom_site_refinement_flags
_atom_site_occupancy
_atom_site_disorder_assembly
_atom_site_disorder_group
_atom_site_type_symbol
O1 0.07415(7) 0.4052(3) 0.3881(2) 0.0642(5) Uani d . 1.00 . . O
O2 0.08615(8) 0.0385(3) 0.3536(2) 0.0701(5) Uani d . 1.00 . . O
O3 0.43479(7) 0.5709(3) 0.0988(2) 0.0644(5) Uani d . 1.00 . . O
N4 -0.04784(8) 0.2175(4) 0.3864(2) 0.0568(5) Uani d . 1.00 . . N
C5 0.10420(10) 0.2386(4) 0.3474(3) 0.0491(5) Uani d . 1.00 . . C
C6 0.16540(10) 0.2690(4) 0.2850(3) 0.0550(6) Uani d . 1.00 . . C
C7 0.19620(10) 0.4557(4) 0.2913(3) 0.0507(5) Uani d . 1.00 . . C
C8 0.25828(9) 0.4886(4) 0.2389(3) 0.0473(5) Uani d . 1.00 . . C
C9 0.28710(10) 0.3276(4) 0.1451(3) 0.0546(6) Uani d . 1.00 . . C
C10 0.34540(10) 0.3592(4) 0.0998(3) 0.0558(6) Uani d . 1.00 . . C
C11 0.37689(9) 0.5540(4) 0.1498(3) 0.0487(5) Uani d . 1.00 . . C
C12 0.34920(10) 0.7146(4) 0.2421(3) 0.0564(6) Uani d . 1.00 . . C
C13 0.29040(10) 0.6816(4) 0.2843(3) 0.0558(6) Uani d . 1.00 . . C
C14 0.46790(10) 0.7694(6) 0.1426(4) 0.0807(9) Uani d . 1.00 . . C
H4A -0.0717 0.3500 0.3686 0.0683 Uiso calc . 1.00 . . H
H4B -0.0612 0.1360 0.4792 0.0683 Uiso calc . 1.00 . . H
H4C -0.0064 0.2580 0.4098 0.0683 Uiso calc . 1.00 . . H
H4D -0.0521 0.1262 0.2880 0.0683 Uiso calc . 1.00 . . H
H6 0.1834 0.1415 0.2368 0.0662 Uiso calc . 1.00 . . H
H7 0.1769 0.5841 0.3340 0.0610 Uiso calc . 1.00 . . H
H9 0.2660 0.1933 0.1118 0.0656 Uiso calc . 1.00 . . H
H10 0.3640 0.2485 0.0349 0.0670 Uiso calc . 1.00 . . H
H12 0.3706 0.8479 0.2768 0.0677 Uiso calc . 1.00 . . H
H13 0.2715 0.7949 0.3463 0.0670 Uiso calc . 1.00 . . H
H14A 0.4479 0.8953 0.0892 0.0971 Uiso calc . 1.00 . . H
H14B 0.5077 0.7568 0.1064 0.0971 Uiso calc . 1.00 . . H
H14C 0.4704 0.7891 0.2614 0.0971 Uiso calc . 1.00 . . H

loop_
_atom_site_aniso_label
_atom_site_aniso_U_11
_atom_site_aniso_U_22
_atom_site_aniso_U_33
_atom_site_aniso_U_12
_atom_site_aniso_U_13
_atom_site_aniso_U_23
O1 0.0567(10) 0.0660(10) 0.0720(10) 0.0010(9) 0.0197(8) -0.0014(9)
O2 0.0850(10) 0.0630(10) 0.0650(10) -0.0288(10) 0.0213(9) -0.0022(9)
O3 0.0415(9) 0.0760(10) 0.0770(10) -0.0068(8) 0.0153(8) 0.0018(9)
N4 0.0520(10) 0.0580(10) 0.0630(10) -0.0008(10) 0.0135(9) 0.0080(10)
C5 0.0480(10) 0.059(2) 0.0410(10) -0.0150(10) 0.0059(9) 0.0030(10)
C6 0.0540(10) 0.0510(10) 0.0600(10) -0.0040(10) 0.0120(10) 0.0010(10)
C7 0.0510(10) 0.0520(10) 0.0490(10) -0.0010(10) 0.0086(9) 0.0020(10)
C8 0.0430(10) 0.0540(10) 0.0450(10) -0.0040(10) 0.0084(9) 0.0020(10)
C9 0.0520(10) 0.0510(10) 0.0610(10) -0.0130(10) 0.0050(10) -0.0010(10)
C10 0.0520(10) 0.0540(10) 0.0630(10) 0.0000(10) 0.0120(10) -0.0030(10)
C11 0.0400(10) 0.0580(10) 0.0490(10) -0.0040(10) 0.0052(9) 0.0080(10)
C12 0.0510(10) 0.0600(10) 0.0600(10) -0.0140(10) 0.0110(10) -0.0080(10)
C13 0.0540(10) 0.056(2) 0.0590(10) -0.0060(10) 0.0160(10) -0.0060(10)
C14 0.054(2) 0.092(2) 0.098(2) -0.023(2) 0.0190(10) 0.001(2)

loop_
_atom_type_symbol
_atom_type_description
_atom_type_scat_dispersion_real
_atom_type_scat_dispersion_imag
_atom_type_scat_source
C C 0.003 0.002
;International Tables for Crystallography
(1992, Vol. C, Tables 4.2.6.8 and 6.1.1.4)
;
H H 0.000 0.000
;International Tables for Crystallography
(1992, Vol. C, Table 6.1.1.4)
;
N N 0.006 0.003
;International Tables for Crystallography
(1992, Vol. C, Tables 4.2.6.8 and 6.1.1.4)
;
O O 0.011 0.006
;International Tables for Crystallography
(1992, Vol. C, Tables 4.2.6.8 and 6.1.1.4)
;

loop_
_geom_angle_atom_site_label_1
_geom_angle_atom_site_label_2
_geom_angle_atom_site_label_3
_geom_angle
_geom_angle_publ_flag
C11 O3 C14 117.6(2) ?
H4A N4 H4B 109.4 no
H4A N4 H4C 109.5 no
H4A N4 H4D 109.4 no
H4B N4 H4C 109.5 no
H4B N4 H4D 109.5 no
H4C N4 H4D 109.5 no
O1 C5 O2 124.2(2) yes
O1 C5 C6 120.5(2) yes
O2 C5 C6 115.3(2) yes
C5 C6 C7 125.2(2) ?
C5 C6 H6 117.4 no
C7 C6 H6 117.4 no
C6 C7 C8 126.6(2) ?
C6 C7 H7 116.7 no
C8 C7 H7 116.7 no
C7 C8 C9 122.3(2) ?
C7 C8 C13 120.3(2) ?
C9 C8 C13 117.4(2) ?
C8 C9 C10 121.5(2) ?
C8 C9 H9 119.2 no
C10 C9 H9 119.2 no
C9 C10 C11 119.6(2) ?
C9 C10 H10 120.2 no
C11 C10 H10 120.2 no
O3 C11 C10 115.5(2) ?
O3 C11 C12 124.8(2) ?
C10 C11 C12 119.7(2) ?
C11 C12 C13 119.9(2) ?
C11 C12 H12 120.0 no
C13 C12 H12 120.0 no
C8 C13 C12 121.8(2) ?
C8 C13 H13 119.1 no
C12 C13 H13 119.2 no
O3 C14 H14A 109.4 no
O3 C14 H14B 109.4 no
O3 C14 H14C 109.5 no
H14A C14 H14B 109.5 no
H14A C14 H14C 109.5 no
H14B C14 H14C 109.5 no

loop_
_geom_bond_atom_site_label_1
_geom_bond_atom_site_label_2
_geom_bond_site_symmetry_1
_geom_bond_site_symmetry_2
_geom_bond_distance
_geom_bond_publ_flag
O1 C5 . . 1.248(3) yes
O2 C5 . . 1.255(3) yes
O3 C11 . . 1.376(3) ?
O3 C14 . . 1.415(4) ?
N4 H4A . . 0.951 no
N4 H4B . . 0.950 no
N4 H4C . . 0.950 no
N4 H4D . . 0.950 no
C5 C6 . . 1.489(3) yes
C6 C7 . . 1.299(3) yes
C6 H6 . . 0.950 no
C7 C8 . . 1.478(3) yes
C7 H7 . . 0.949 no
C8 C9 . . 1.398(3) ?
C8 C13 . . 1.379(3) ?
C9 C10 . . 1.378(3) ?
C9 H9 . . 0.950 no
C10 C11 . . 1.389(3) ?
C10 H10 . . 0.950 no
C11 C12 . . 1.376(3) ?
C12 C13 . . 1.383(4) ?
C12 H12 . . 0.950 no
C13 H13 . . 0.950 no
C14 H14A . . 0.950 no
C14 H14B . . 0.950 no
C14 H14C . . 0.950 no

loop_
_geom_hbond_atom_site_label_D
_geom_hbond_atom_site_label_H
_geom_hbond_atom_site_label_A
_geom_hbond_site_symmetry_A
_geom_hbond_distance_DH
_geom_hbond_distance_HA
_geom_hbond_distance_DA
_geom_hbond_angle_DHA
N4 H4A O1 3_566 0.95 2.42 2.956(3) 115
N4 H4A O2 2_555 0.95 2.09 2.779(3) 128
N4 H4B O2 3_556 0.95 1.81 2.756(3) 176
N4 H4C O1 . 0.95 2.00 2.913(2) 160
N4 H4C O2 . 0.95 2.49 3.174(3) 129
N4 H4D O1 2_545 0.95 1.95 2.887(3) 168

loop_
_geom_torsion_atom_site_label_1
_geom_torsion_atom_site_label_2
_geom_torsion_atom_site_label_3
_geom_torsion_atom_site_label_4
_geom_torsion
_geom_torsion_publ_flag
O1 C5 C6 C7 11.0(3) yes
O2 C5 C6 C7 -169.5(2) ?
O3 C11 C10 C9 -180.0(2) ?
O3 C11 C12 C13 179.0(2) ?
C5 C6 C7 C8 176.6(2) yes
C6 C7 C8 C9 12.5(4) yes
C6 C7 C8 C13 -166.4(2) ?
C7 C8 C9 C10 -178.8(2) ?
C7 C8 C13 C12 177.9(2) ?
C8 C9 C10 C11 0.8(4) ?
C8 C13 C12 C11 1.1(4) ?
C9 C8 C13 C12 -1.1(3) ?
C9 C10 C11 C12 -0.8(3) ?
C10 C9 C8 C13 0.2(3) ?
C10 C11 O3 C14 178.2(2) ?
C10 C11 C12 C13 -0.1(3) ?
C12 C11 O3 C14 -0.9(3) ?
C12 C11 O3 C14 -0.9(3) ?

loop_
_cod_related_entry_id
_cod_related_entry_database
_cod_related_entry_code
1 ChemSpider 30652390
